data_4001222
loop_
_publ_author_name
'Beverina, Luca'
'Crippa, Maurizio'
'Salice, Patrizio'
'Ruffo, Riccardo'
'Ferrante, Camilla'
'Fortunati, Ilaria'
'Signorini, Raffaella'
'Mari, Claudio Maria'
'Bozio, Renato'
'Facchetti, Antonio'
'Pagani, Giorgio A.'

_publ_section_title
;
 Indolic Squaraines as Two-Photon Absorbing Dyes in the Visible Region:
 X-ray Structure, Electrochemical, and Nonlinear Optical Characterization
;
_journal_issue 10
_journal_name_full 'Chemistry of Materials'
_journal_page_first 3242
_journal_paper_doi 10.1021/cm800714k
_journal_volume 20
_journal_year 2008
_chemical_formula_sum 'C38 H48 N2 O2'
_chemical_formula_weight 564.78
_chemical_name_systematic
; 
 ? 
;
_space_group_IT_number 2
_symmetry_cell_setting triclinic
_symmetry_space_group_name_Hall '-P 1'
_symmetry_space_group_name_H-M 'P -1'
_atom_sites_solution_hydrogens geom
_atom_sites_solution_primary direct
_atom_sites_solution_secondary difmap
_audit_creation_method SHELXL-97
_cell_angle_alpha 79.901(2)
_cell_angle_beta 79.483(2)
_cell_angle_gamma 83.439(2)
_cell_formula_units_Z 2
_cell_length_a 8.6408(8)
_cell_length_b 12.9692(13)
_cell_length_c 14.3498(14)
_cell_measurement_reflns_used 4247
_cell_measurement_temperature 153(2)
_cell_measurement_theta_max 0.00
_cell_measurement_theta_min 0.00
_cell_volume 1551.0(3)
_computing_cell_refinement 'Bruker SMART'
_computing_data_collection 'Bruker SMART'
_computing_data_reduction 'Bruker SAINT'
_computing_molecular_graphics 'Bruker SHELXTL'
_computing_publication_material 'Bruker SHELXTL'
_computing_structure_refinement 'SHELXL-97 (Sheldrick, 1997)'
_computing_structure_solution 'SHELXS-97 (Sheldrick, 1990)'
_diffrn_ambient_temperature 153(2)
_diffrn_measured_fraction_theta_full 0.910
_diffrn_measured_fraction_theta_max 0.910
_diffrn_measurement_device_type 'SMART-1000 CCD area detector'
_diffrn_measurement_method 'omega scans'
_diffrn_radiation_monochromator graphite
_diffrn_radiation_source 'fine-focus sealed tube'
_diffrn_radiation_type MoK\a
_diffrn_radiation_wavelength 0.71073
_diffrn_reflns_av_R_equivalents 0.0532
_diffrn_reflns_av_sigmaI/netI 0.0791
_diffrn_reflns_limit_h_max 11
_diffrn_reflns_limit_h_min -11
_diffrn_reflns_limit_k_max 16
_diffrn_reflns_limit_k_min -16
_diffrn_reflns_limit_l_max 18
_diffrn_reflns_limit_l_min -19
_diffrn_reflns_number 14643
_diffrn_reflns_theta_full 28.71
_diffrn_reflns_theta_max 28.71
_diffrn_reflns_theta_min 1.46
_exptl_absorpt_coefficient_mu 0.074
_exptl_absorpt_correction_T_max 0.9975
_exptl_absorpt_correction_T_min 0.9905
_exptl_absorpt_correction_type numerical
_exptl_absorpt_process_details 'face indexed'
_exptl_crystal_colour yellow
_exptl_crystal_density_diffrn 1.209
_exptl_crystal_density_method 'not measured'
_exptl_crystal_description block
_exptl_crystal_F_000 612
_exptl_crystal_size_max 0.152
_exptl_crystal_size_mid 0.114
_exptl_crystal_size_min 0.112
_refine_diff_density_max 0.297
_refine_diff_density_min -0.207
_refine_diff_density_rms 0.052
_refine_ls_extinction_method none
_refine_ls_goodness_of_fit_ref 0.900
_refine_ls_hydrogen_treatment constr
_refine_ls_matrix_type full
_refine_ls_number_parameters 383
_refine_ls_number_reflns 7305
_refine_ls_number_restraints 0
_refine_ls_restrained_S_all 0.900
_refine_ls_R_factor_all 0.0941
_refine_ls_R_factor_gt 0.0516
_refine_ls_shift/su_max 0.001
_refine_ls_shift/su_mean 0.000
_refine_ls_structure_factor_coef Fsqd
_refine_ls_weighting_details 'calc w=1/[\s^2^(Fo^2^)+(0.0573P)^2^+0.0000P] where P=(Fo^2^+2Fc^2^)/3'
_refine_ls_weighting_scheme calc
_refine_ls_wR_factor_gt 0.1082
_refine_ls_wR_factor_ref 0.1240
_reflns_number_gt 4248
_reflns_number_total 7305
_reflns_threshold_expression >2sigma(I)
_cod_data_source_file cm800714k-file001.cif
_cod_data_source_block s77v
_cod_depositor_comments
;
The following automatic conversions were performed:

'_symmetry_cell_setting' value 'Triclinic' changed to 'triclinic'
according to /home/saulius/struct/CIF-dictionaries/cif_core.dic
dictionary named 'cif_core.dic' version 2.4.1 from 2010-06-29.

Automatic conversion script
Id: cif_fix_values 1715 2011-07-08 13:25:40Z adriana 
;
_cod_original_sg_symbol_H-M P-1
_cod_database_code 4001222

loop_
_symmetry_equiv_pos_as_xyz
'x, y, z'
'-x, -y, -z'

loop_
_atom_site_label
_atom_site_type_symbol
_atom_site_fract_x
_atom_site_fract_y
_atom_site_fract_z
_atom_site_U_iso_or_equiv
_atom_site_adp_type
_atom_site_occupancy
_atom_site_symmetry_multiplicity
_atom_site_calc_flag
_atom_site_refinement_flags
O1 O 0.03673(13) 0.81749(10) 0.67719(8) 0.0437(3) Uani 1 1 d .
O2 O 0.45653(13) 0.62882(10) 0.79071(8) 0.0441(3) Uani 1 1 d .
N1 N -0.12404(14) 0.64789(10) 1.01000(9) 0.0234(3) Uani 1 1 d .
N2 N 0.63018(14) 0.84504(10) 0.47730(9) 0.0249(3) Uani 1 1 d .
C1 C -0.08034(18) 0.68933(12) 0.91659(11) 0.0239(4) Uani 1 1 d .
C2 C 0.08570(18) 0.67538(11) 0.89200(11) 0.0228(3) Uani 1 1 d .
C3 C 0.14329(18) 0.62368(11) 0.97959(10) 0.0219(3) Uani 1 1 d .
C4 C 0.29294(18) 0.59165(12) 1.00453(11) 0.0252(4) Uani 1 1 d .
H4 H 0.3858 0.6009 0.9580 0.030 Uiso 1 1 calc R
C5 C 0.30251(19) 0.54616(12) 1.09852(11) 0.0276(4) Uani 1 1 d .
H5 H 0.4033 0.5237 1.1161 0.033 Uiso 1 1 calc R
C6 C 0.16704(19) 0.53266(12) 1.16792(12) 0.0298(4) Uani 1 1 d .
H6 H 0.1776 0.5014 1.2317 0.036 Uiso 1 1 calc R
C7 C 0.01864(19) 0.56379(12) 1.14565(11) 0.0272(4) Uani 1 1 d .
H7 H -0.0736 0.5548 1.1928 0.033 Uiso 1 1 calc R
C8 C 0.00939(17) 0.60889(11) 1.05124(11) 0.0228(3) Uani 1 1 d .
C9 C -0.28475(17) 0.64852(12) 1.06447(11) 0.0259(4) Uani 1 1 d .
H9A H -0.2949 0.5833 1.1120 0.031 Uiso 1 1 calc R
H9B H -0.3608 0.6501 1.0203 0.031 Uiso 1 1 calc R
C10 C -0.32400(19) 0.74340(12) 1.11623(12) 0.0312(4) Uani 1 1 d .
H10A H -0.3220 0.8081 1.0679 0.037 Uiso 1 1 calc R
H10B H -0.2413 0.7451 1.1553 0.037 Uiso 1 1 calc R
C11 C -0.48471(19) 0.74350(13) 1.18135(11) 0.0311(4) Uani 1 1 d .
H11A H -0.5097 0.8128 1.2030 0.037 Uiso 1 1 calc R
H11B H -0.5658 0.7352 1.1432 0.037 Uiso 1 1 calc R
C12 C -0.49646(18) 0.65813(13) 1.26947(11) 0.0296(4) Uani 1 1 d .
H12A H -0.4860 0.5885 1.2486 0.036 Uiso 1 1 calc R
H12B H -0.4082 0.6606 1.3041 0.036 Uiso 1 1 calc R
C13 C -0.65238(19) 0.67102(13) 1.33721(11) 0.0308(4) Uani 1 1 d .
H13A H -0.6677 0.7438 1.3516 0.037 Uiso 1 1 calc R
H13B H -0.7393 0.6614 1.3040 0.037 Uiso 1 1 calc R
C14 C -0.66461(19) 0.59523(13) 1.43133(11) 0.0331(4) Uani 1 1 d .
H14A H -0.6475 0.5223 1.4173 0.040 Uiso 1 1 calc R
H14B H -0.5797 0.6059 1.4657 0.040 Uiso 1 1 calc R
C15 C -0.8229(2) 0.60858(14) 1.49630(12) 0.0390(4) Uani 1 1 d .
H15A H -0.8416 0.6822 1.5083 0.047 Uiso 1 1 calc R
H15B H -0.9074 0.5956 1.4627 0.047 Uiso 1 1 calc R
C16 C -0.8343(2) 0.53573(15) 1.59188(13) 0.0520(6) Uani 1 1 d .
H16A H -0.8180 0.4626 1.5808 0.078 Uiso 1 1 calc R
H16B H -0.9390 0.5480 1.6300 0.078 Uiso 1 1 calc R
H16C H -0.7531 0.5495 1.6266 0.078 Uiso 1 1 calc R
C17 C -0.20158(18) 0.73833(13) 0.85735(11) 0.0285(4) Uani 1 1 d .
H17A H -0.2701 0.6851 0.8521 0.043 Uiso 1 1 calc R
H17B H -0.1494 0.7675 0.7931 0.043 Uiso 1 1 calc R
H17C H -0.2653 0.7948 0.8877 0.043 Uiso 1 1 calc R
C18 C 0.17699(17) 0.70421(12) 0.80111(11) 0.0236(4) Uani 1 1 d .
C19 C 0.15212(18) 0.76867(12) 0.70913(11) 0.0262(4) Uani 1 1 d .
C20 C 0.32127(18) 0.75334(12) 0.67063(11) 0.0233(3) Uani 1 1 d .
C21 C 0.34411(18) 0.68382(13) 0.76084(11) 0.0275(4) Uani 1 1 d .
C22 C 0.41555(17) 0.79590(12) 0.58500(10) 0.0224(3) Uani 1 1 d .
C23 C 0.36247(18) 0.86887(12) 0.50482(10) 0.0223(3) Uani 1 1 d .
C24 C 0.21521(18) 0.91110(12) 0.48236(11) 0.0240(4) Uani 1 1 d .
H24 H 0.1207 0.8923 0.5242 0.029 Uiso 1 1 calc R
C25 C 0.20977(19) 0.98101(12) 0.39779(11) 0.0275(4) Uani 1 1 d .
H25 H 0.1102 1.0100 0.3817 0.033 Uiso 1 1 calc R
C26 C 0.34829(19) 1.00986(13) 0.33548(11) 0.0293(4) Uani 1 1 d .
H26 H 0.3412 1.0589 0.2786 0.035 Uiso 1 1 calc R
C27 C 0.49454(19) 0.96804(12) 0.35575(11) 0.0268(4) Uani 1 1 d .
H27 H 0.5888 0.9864 0.3134 0.032 Uiso 1 1 calc R
C28 C 0.49861(17) 0.89793(12) 0.44065(10) 0.0227(3) Uani 1 1 d .
C29 C 0.58278(18) 0.78366(12) 0.56195(11) 0.0247(4) Uani 1 1 d .
C30 C 0.70098(19) 0.71698(13) 0.61492(12) 0.0318(4) Uani 1 1 d .
H30A H 0.7632 0.6689 0.5740 0.048 Uiso 1 1 calc R
H30B H 0.6462 0.6763 0.6732 0.048 Uiso 1 1 calc R
H30C H 0.7714 0.7619 0.6324 0.048 Uiso 1 1 calc R
C31 C 0.79217(17) 0.85602(13) 0.42689(11) 0.0273(4) Uani 1 1 d .
H31A H 0.8665 0.8310 0.4726 0.033 Uiso 1 1 calc R
H31B H 0.8056 0.9312 0.4022 0.033 Uiso 1 1 calc R
C32 C 0.83190(18) 0.79395(13) 0.34382(11) 0.0294(4) Uani 1 1 d .
H32A H 0.7414 0.8037 0.3087 0.035 Uiso 1 1 calc R
H32B H 0.8477 0.7183 0.3697 0.035 Uiso 1 1 calc R
C33 C 0.97930(19) 0.82667(13) 0.27391(11) 0.0293(4) Uani 1 1 d .
H33A H 1.0142 0.7726 0.2319 0.035 Uiso 1 1 calc R
H33B H 1.0648 0.8292 0.3107 0.035 Uiso 1 1 calc R
C34 C 0.95473(19) 0.93356(13) 0.21106(12) 0.0320(4) Uani 1 1 d .
H34A H 0.8706 0.9306 0.1734 0.038 Uiso 1 1 calc R
H34B H 0.9180 0.9875 0.2531 0.038 Uiso 1 1 calc R
C35 C 1.1030(2) 0.96707(13) 0.14238(11) 0.0338(4) Uani 1 1 d .
H35A H 1.1893 0.9639 0.1799 0.041 Uiso 1 1 calc R
H35B H 1.0828 1.0412 0.1130 0.041 Uiso 1 1 calc R
C36 C 1.15921(18) 0.90170(13) 0.06232(11) 0.0300(4) Uani 1 1 d .
H36A H 1.1820 0.8276 0.0910 0.036 Uiso 1 1 calc R
H36B H 1.0737 0.9043 0.0243 0.036 Uiso 1 1 calc R
C37 C 1.3060(2) 0.94016(14) -0.00386(12) 0.0366(4) Uani 1 1 d .
H37A H 1.2828 1.0147 -0.0312 0.044 Uiso 1 1 calc R
H37B H 1.3909 0.9372 0.0347 0.044 Uiso 1 1 calc R
C38 C 1.3664(2) 0.87867(14) -0.08555(13) 0.0449(5) Uani 1 1 d .
H38A H 1.3951 0.8054 -0.0594 0.067 Uiso 1 1 calc R
H38B H 1.4596 0.9095 -0.1255 0.067 Uiso 1 1 calc R
H38C H 1.2837 0.8813 -0.1246 0.067 Uiso 1 1 calc R

loop_
_atom_site_aniso_label
_atom_site_aniso_U_11
_atom_site_aniso_U_22
_atom_site_aniso_U_33
_atom_site_aniso_U_23
_atom_site_aniso_U_13
_atom_site_aniso_U_12
O1 0.0244(7) 0.0625(9) 0.0326(7) 0.0146(6) -0.0024(5) 0.0070(6)
O2 0.0286(7) 0.0587(9) 0.0322(7) 0.0121(6) -0.0007(5) 0.0134(6)
N1 0.0210(7) 0.0268(7) 0.0218(7) -0.0025(6) -0.0030(6) -0.0024(6)
N2 0.0209(7) 0.0313(8) 0.0226(7) -0.0044(6) -0.0038(6) -0.0021(6)
C1 0.0256(9) 0.0232(8) 0.0224(8) -0.0027(7) -0.0034(7) -0.0029(7)
C2 0.0240(9) 0.0211(8) 0.0234(8) -0.0015(7) -0.0062(7) -0.0021(6)
C3 0.0244(8) 0.0193(8) 0.0218(8) -0.0018(6) -0.0043(7) -0.0020(6)
C4 0.0231(9) 0.0250(9) 0.0263(9) -0.0022(7) -0.0025(7) -0.0019(7)
C5 0.0279(9) 0.0257(9) 0.0303(9) -0.0024(7) -0.0105(7) -0.0009(7)
C6 0.0381(10) 0.0268(9) 0.0255(9) -0.0010(7) -0.0111(8) -0.0023(8)
C7 0.0306(9) 0.0274(9) 0.0228(8) -0.0016(7) -0.0029(7) -0.0047(7)
C8 0.0236(8) 0.0209(8) 0.0246(8) -0.0036(7) -0.0052(7) -0.0025(6)
C9 0.0211(8) 0.0301(9) 0.0251(9) -0.0040(7) 0.0001(7) -0.0032(7)
C10 0.0335(10) 0.0267(9) 0.0328(10) -0.0057(7) -0.0026(8) -0.0030(7)
C11 0.0317(10) 0.0283(9) 0.0320(10) -0.0076(7) -0.0019(8) 0.0016(7)
C12 0.0261(9) 0.0320(9) 0.0309(9) -0.0073(8) -0.0051(7) 0.0010(7)
C13 0.0320(10) 0.0307(9) 0.0295(9) -0.0070(7) -0.0037(7) -0.0002(7)
C14 0.0331(10) 0.0318(10) 0.0336(10) -0.0049(8) -0.0051(8) -0.0012(8)
C15 0.0389(11) 0.0423(11) 0.0339(10) -0.0032(8) -0.0008(8) -0.0079(9)
C16 0.0618(14) 0.0482(13) 0.0420(12) -0.0024(10) 0.0046(10) -0.0163(11)
C17 0.0231(9) 0.0336(9) 0.0278(9) -0.0005(7) -0.0064(7) -0.0005(7)
C18 0.0229(8) 0.0233(8) 0.0246(8) -0.0029(7) -0.0049(7) -0.0024(7)
C19 0.0229(9) 0.0283(9) 0.0246(9) 0.0004(7) -0.0031(7) 0.0008(7)
C20 0.0239(9) 0.0233(8) 0.0233(8) -0.0037(7) -0.0055(7) -0.0012(7)
C21 0.0242(9) 0.0311(9) 0.0253(9) 0.0000(7) -0.0047(7) 0.0001(7)
C22 0.0246(8) 0.0231(8) 0.0208(8) -0.0038(6) -0.0066(7) -0.0021(7)
C23 0.0241(8) 0.0227(8) 0.0211(8) -0.0053(6) -0.0048(7) -0.0025(7)
C24 0.0235(9) 0.0265(9) 0.0220(8) -0.0044(7) -0.0030(7) -0.0025(7)
C25 0.0261(9) 0.0305(9) 0.0265(9) -0.0067(7) -0.0071(7) 0.0025(7)
C26 0.0361(10) 0.0276(9) 0.0231(9) -0.0006(7) -0.0065(7) -0.0011(8)
C27 0.0279(9) 0.0299(9) 0.0217(8) -0.0021(7) -0.0010(7) -0.0065(7)
C28 0.0221(8) 0.0257(8) 0.0214(8) -0.0056(7) -0.0038(7) -0.0029(7)
C29 0.0252(9) 0.0289(9) 0.0206(8) -0.0056(7) -0.0043(7) -0.0020(7)
C30 0.0249(9) 0.0396(10) 0.0289(9) -0.0015(8) -0.0064(7) 0.0026(8)
C31 0.0200(8) 0.0370(10) 0.0252(9) -0.0065(7) -0.0007(7) -0.0056(7)
C32 0.0261(9) 0.0312(9) 0.0304(9) -0.0065(7) -0.0016(7) -0.0025(7)
C33 0.0265(9) 0.0302(9) 0.0306(9) -0.0075(7) -0.0021(7) 0.0002(7)
C34 0.0327(10) 0.0310(9) 0.0317(10) -0.0070(8) -0.0033(8) -0.0011(8)
C35 0.0400(10) 0.0324(10) 0.0291(9) -0.0036(8) -0.0039(8) -0.0092(8)
C36 0.0261(9) 0.0320(9) 0.0312(9) -0.0023(8) -0.0040(7) -0.0044(7)
C37 0.0372(10) 0.0364(10) 0.0334(10) 0.0007(8) 0.0005(8) -0.0111(8)
C38 0.0432(12) 0.0390(11) 0.0439(12) -0.0020(9) 0.0098(9) -0.0026(9)

loop_
_atom_type_symbol
_atom_type_description
_atom_type_scat_dispersion_real
_atom_type_scat_dispersion_imag
_atom_type_scat_source
C C 0.0033 0.0016 'International Tables Vol C Tables 4.2.6.8 and 6.1.1.4'
H H 0.0000 0.0000 'International Tables Vol C Tables 4.2.6.8 and 6.1.1.4'
N N 0.0061 0.0033 'International Tables Vol C Tables 4.2.6.8 and 6.1.1.4'
O O 0.0106 0.0060 'International Tables Vol C Tables 4.2.6.8 and 6.1.1.4'

loop_
_geom_angle_atom_site_label_1
_geom_angle_atom_site_label_2
_geom_angle_atom_site_label_3
_geom_angle
C1 N1 C8 110.02(12)
C1 N1 C9 126.76(13)
C8 N1 C9 123.10(12)
C29 N2 C28 109.82(12)
C29 N2 C31 127.42(13)
C28 N2 C31 122.74(12)
N1 C1 C2 109.27(13)
N1 C1 C17 120.33(13)
C2 C1 C17 130.40(14)
C18 C2 C1 126.93(14)
C18 C2 C3 127.01(14)
C1 C2 C3 106.06(13)
C4 C3 C8 118.51(14)
C4 C3 C2 134.85(14)
C8 C3 C2 106.61(13)
C5 C4 C3 118.63(14)
C5 C4 H4 120.7
C3 C4 H4 120.7
C4 C5 C6 121.38(15)
C4 C5 H5 119.3
C6 C5 H5 119.3
C7 C6 C5 121.29(15)
C7 C6 H6 119.4
C5 C6 H6 119.4
C6 C7 C8 117.19(15)
C6 C7 H7 121.4
C8 C7 H7 121.4
C7 C8 N1 128.99(14)
C7 C8 C3 123.00(14)
N1 C8 C3 108.00(13)
N1 C9 C10 111.03(12)
N1 C9 H9A 109.4
C10 C9 H9A 109.4
N1 C9 H9B 109.4
C10 C9 H9B 109.4
H9A C9 H9B 108.0
C9 C10 C11 113.54(13)
C9 C10 H10A 108.9
C11 C10 H10A 108.9
C9 C10 H10B 108.9
C11 C10 H10B 108.9
H10A C10 H10B 107.7
C12 C11 C10 114.86(14)
C12 C11 H11A 108.6
C10 C11 H11A 108.6
C12 C11 H11B 108.6
C10 C11 H11B 108.6
H11A C11 H11B 107.5
C13 C12 C11 112.00(13)
C13 C12 H12A 109.2
C11 C12 H12A 109.2
C13 C12 H12B 109.2
C11 C12 H12B 109.2
H12A C12 H12B 107.9
C14 C13 C12 114.58(13)
C14 C13 H13A 108.6
C12 C13 H13A 108.6
C14 C13 H13B 108.6
C12 C13 H13B 108.6
H13A C13 H13B 107.6
C15 C14 C13 113.23(14)
C15 C14 H14A 108.9
C13 C14 H14A 108.9
C15 C14 H14B 108.9
C13 C14 H14B 108.9
H14A C14 H14B 107.7
C16 C15 C14 113.61(16)
C16 C15 H15A 108.8
C14 C15 H15A 108.8
C16 C15 H15B 108.8
C14 C15 H15B 108.8
H15A C15 H15B 107.7
C15 C16 H16A 109.5
C15 C16 H16B 109.5
H16A C16 H16B 109.5
C15 C16 H16C 109.5
H16A C16 H16C 109.5
H16B C16 H16C 109.5
C1 C17 H17A 109.5
C1 C17 H17B 109.5
H17A C17 H17B 109.5
C1 C17 H17C 109.5
H17A C17 H17C 109.5
H17B C17 H17C 109.5
C2 C18 C21 133.70(14)
C2 C18 C19 136.97(14)
C21 C18 C19 89.28(12)
O1 C19 C20 134.36(15)
O1 C19 C18 134.89(14)
C20 C19 C18 90.74(12)
C22 C20 C19 133.14(14)
C22 C20 C21 137.65(14)
C19 C20 C21 89.08(12)
O2 C21 C18 134.11(15)
O2 C21 C20 135.14(15)
C18 C21 C20 90.74(12)
C20 C22 C29 127.00(14)
C20 C22 C23 126.99(14)
C29 C22 C23 105.83(13)
C24 C23 C28 118.74(14)
C24 C23 C22 134.65(14)
C28 C23 C22 106.61(13)
C25 C24 C23 118.68(14)
C25 C24 H24 120.7
C23 C24 H24 120.7
C24 C25 C26 121.33(15)
C24 C25 H25 119.3
C26 C25 H25 119.3
C27 C26 C25 120.86(15)
C27 C26 H26 119.6
C25 C26 H26 119.6
C26 C27 C28 117.33(14)
C26 C27 H27 121.3
C28 C27 H27 121.3
C27 C28 N2 128.51(14)
C27 C28 C23 123.05(14)
N2 C28 C23 108.44(13)
N2 C29 C22 109.27(13)
N2 C29 C30 120.41(14)
C22 C29 C30 130.32(14)
C29 C30 H30A 109.5
C29 C30 H30B 109.5
H30A C30 H30B 109.5
C29 C30 H30C 109.5
H30A C30 H30C 109.5
H30B C30 H30C 109.5
N2 C31 C32 111.83(12)
N2 C31 H31A 109.2
C32 C31 H31A 109.2
N2 C31 H31B 109.2
C32 C31 H31B 109.2
H31A C31 H31B 107.9
C31 C32 C33 112.99(13)
C31 C32 H32A 109.0
C33 C32 H32A 109.0
C31 C32 H32B 109.0
C33 C32 H32B 109.0
H32A C32 H32B 107.8
C32 C33 C34 113.58(14)
C32 C33 H33A 108.8
C34 C33 H33A 108.8
C32 C33 H33B 108.8
C34 C33 H33B 108.8
H33A C33 H33B 107.7
C35 C34 C33 113.54(14)
C35 C34 H34A 108.9
C33 C34 H34A 108.9
C35 C34 H34B 108.9
C33 C34 H34B 108.9
H34A C34 H34B 107.7
C34 C35 C36 115.27(14)
C34 C35 H35A 108.5
C36 C35 H35A 108.5
C34 C35 H35B 108.5
C36 C35 H35B 108.5
H35A C35 H35B 107.5
C37 C36 C35 112.41(14)
C37 C36 H36A 109.1
C35 C36 H36A 109.1
C37 C36 H36B 109.1
C35 C36 H36B 109.1
H36A C36 H36B 107.9
C38 C37 C36 114.73(14)
C38 C37 H37A 108.6
C36 C37 H37A 108.6
C38 C37 H37B 108.6
C36 C37 H37B 108.6
H37A C37 H37B 107.6
C37 C38 H38A 109.5
C37 C38 H38B 109.5
H38A C38 H38B 109.5
C37 C38 H38C 109.5
H38A C38 H38C 109.5
H38B C38 H38C 109.5

loop_
_geom_bond_atom_site_label_1
_geom_bond_atom_site_label_2
_geom_bond_distance
O1 C19 1.2353(18)
O2 C21 1.2340(18)
N1 C1 1.3554(18)
N1 C8 1.3950(19)
N1 C9 1.4639(18)
N2 C29 1.3530(19)
N2 C28 1.3975(19)
N2 C31 1.4638(18)
C1 C2 1.412(2)
C1 C17 1.486(2)
C2 C18 1.409(2)
C2 C3 1.461(2)
C3 C4 1.402(2)
C3 C8 1.407(2)
C4 C5 1.387(2)
C4 H4 0.9500
C5 C6 1.397(2)
C5 H5 0.9500
C6 C7 1.377(2)
C6 H6 0.9500
C7 C8 1.391(2)
C7 H7 0.9500
C9 C10 1.521(2)
C9 H9A 0.9900
C9 H9B 0.9900
C10 C11 1.526(2)
C10 H10A 0.9900
C10 H10B 0.9900
C11 C12 1.524(2)
C11 H11A 0.9900
C11 H11B 0.9900
C12 C13 1.522(2)
C12 H12A 0.9900
C12 H12B 0.9900
C13 C14 1.519(2)
C13 H13A 0.9900
C13 H13B 0.9900
C14 C15 1.519(2)
C14 H14A 0.9900
C14 H14B 0.9900
C15 C16 1.517(2)
C15 H15A 0.9900
C15 H15B 0.9900
C16 H16A 0.9800
C16 H16B 0.9800
C16 H16C 0.9800
C17 H17A 0.9800
C17 H17B 0.9800
C17 H17C 0.9800
C18 C21 1.467(2)
C18 C19 1.471(2)
C19 C20 1.469(2)
C20 C22 1.406(2)
C20 C21 1.473(2)
C22 C29 1.419(2)
C22 C23 1.463(2)
C23 C24 1.397(2)
C23 C28 1.399(2)
C24 C25 1.386(2)
C24 H24 0.9500
C25 C26 1.402(2)
C25 H25 0.9500
C26 C27 1.378(2)
C26 H26 0.9500
C27 C28 1.390(2)
C27 H27 0.9500
C29 C30 1.490(2)
C30 H30A 0.9800
C30 H30B 0.9800
C30 H30C 0.9800
C31 C32 1.520(2)
C31 H31A 0.9900
C31 H31B 0.9900
C32 C33 1.522(2)
C32 H32A 0.9900
C32 H32B 0.9900
C33 C34 1.531(2)
C33 H33A 0.9900
C33 H33B 0.9900
C34 C35 1.522(2)
C34 H34A 0.9900
C34 H34B 0.9900
C35 C36 1.523(2)
C35 H35A 0.9900
C35 H35B 0.9900
C36 C37 1.516(2)
C36 H36A 0.9900
C36 H36B 0.9900
C37 C38 1.514(2)
C37 H37A 0.9900
C37 H37B 0.9900
C38 H38A 0.9800
C38 H38B 0.9800
C38 H38C 0.9800

loop_
_geom_torsion_atom_site_label_1
_geom_torsion_atom_site_label_2
_geom_torsion_atom_site_label_3
_geom_torsion_atom_site_label_4
_geom_torsion
C8 N1 C1 C2 2.09(17)
C9 N1 C1 C2 178.16(13)
C8 N1 C1 C17 -178.59(13)
C9 N1 C1 C17 -2.5(2)
N1 C1 C2 C18 177.70(14)
C17 C1 C2 C18 -1.5(3)
N1 C1 C2 C3 -1.52(17)
C17 C1 C2 C3 179.25(15)
C18 C2 C3 C4 3.3(3)
C1 C2 C3 C4 -177.48(17)
C18 C2 C3 C8 -178.81(15)
C1 C2 C3 C8 0.40(16)
C8 C3 C4 C5 0.4(2)
C2 C3 C4 C5 178.11(15)
C3 C4 C5 C6 -0.4(2)
C4 C5 C6 C7 0.1(2)
C5 C6 C7 C8 0.2(2)
C6 C7 C8 N1 -179.23(14)
C6 C7 C8 C3 -0.2(2)
C1 N1 C8 C7 177.34(15)
C9 N1 C8 C7 1.1(2)
C1 N1 C8 C3 -1.81(17)
C9 N1 C8 C3 -178.05(13)
C4 C3 C8 C7 -0.1(2)
C2 C3 C8 C7 -178.40(14)
C4 C3 C8 N1 179.10(13)
C2 C3 C8 N1 0.81(16)
C1 N1 C9 C10 -92.69(18)
C8 N1 C9 C10 82.90(17)
N1 C9 C10 C11 -174.94(13)
C9 C10 C11 C12 68.30(19)
C10 C11 C12 C13 173.00(14)
C11 C12 C13 C14 -173.96(14)
C12 C13 C14 C15 -178.72(14)
C13 C14 C15 C16 -178.05(15)
C1 C2 C18 C21 -170.70(16)
C3 C2 C18 C21 8.4(3)
C1 C2 C18 C19 12.4(3)
C3 C2 C18 C19 -168.50(16)
C2 C18 C19 O1 -4.4(3)
C21 C18 C19 O1 177.9(2)
C2 C18 C19 C20 174.65(18)
C21 C18 C19 C20 -3.09(12)
O1 C19 C20 C22 5.8(3)
C18 C19 C20 C22 -173.22(17)
O1 C19 C20 C21 -177.9(2)
C18 C19 C20 C21 3.07(12)
C2 C18 C21 O2 6.4(3)
C19 C18 C21 O2 -175.8(2)
C2 C18 C21 C20 -174.78(17)
C19 C18 C21 C20 3.08(12)
C22 C20 C21 O2 -8.3(3)
C19 C20 C21 O2 175.7(2)
C22 C20 C21 C18 172.90(19)
C19 C20 C21 C18 -3.08(12)
C19 C20 C22 C29 171.57(16)
C21 C20 C22 C29 -2.9(3)
C19 C20 C22 C23 -2.9(3)
C21 C20 C22 C23 -177.40(16)
C20 C22 C23 C24 -6.1(3)
C29 C22 C23 C24 178.49(16)
C20 C22 C23 C28 173.88(15)
C29 C22 C23 C28 -1.54(16)
C28 C23 C24 C25 -0.6(2)
C22 C23 C24 C25 179.33(15)
C23 C24 C25 C26 -0.3(2)
C24 C25 C26 C27 1.1(2)
C25 C26 C27 C28 -1.0(2)
C26 C27 C28 N2 179.88(14)
C26 C27 C28 C23 0.1(2)
C29 N2 C28 C27 -179.77(15)
C31 N2 C28 C27 -1.0(2)
C29 N2 C28 C23 0.07(17)
C31 N2 C28 C23 178.79(13)
C24 C23 C28 C27 0.8(2)
C22 C23 C28 C27 -179.22(14)
C24 C23 C28 N2 -179.09(13)
C22 C23 C28 N2 0.93(16)
C28 N2 C29 C22 -1.08(17)
C31 N2 C29 C22 -179.73(13)
C28 N2 C29 C30 178.65(13)
C31 N2 C29 C30 0.0(2)
C20 C22 C29 N2 -173.80(14)
C23 C22 C29 N2 1.62(17)
C20 C22 C29 C30 6.5(3)
C23 C22 C29 C30 -178.08(15)
C29 N2 C31 C32 102.04(17)
C28 N2 C31 C32 -76.45(18)
N2 C31 C32 C33 164.06(13)
C31 C32 C33 C34 -72.93(18)
C32 C33 C34 C35 179.00(14)
C33 C34 C35 C36 68.04(19)
C34 C35 C36 C37 179.36(14)
C35 C36 C37 C38 -179.42(15)

loop_
_cod_related_entry_id
_cod_related_entry_database
_cod_related_entry_code
1 ChemSpider 30658431
